data_7024395
loop_
_publ_author_name
'Baker, Murray V.'
'Brown, David H.'
'Haque, Rosenani A.'
'Skelton, Brian W.'
'White, Allan H.'

_publ_section_title
;
 A new binding geometry for an ortho-xylylene-linked bis(NHC)cyclophane: a
 ruthenium(II) complex with a chelating (eta(1)-NHC)2:eta(6)-arene ligand.
;
_journal_issue 1
_journal_name_full 'Dalton transactions (Cambridge, England : 2003)'
_journal_page_first 70
_journal_page_last 72
_journal_paper_doi 10.1039/b916498g
_journal_volume 39
_journal_year 2010
_chemical_formula_moiety 'C54 H45 Ag Cl1 P3, 2(C H2 Cl2)'
_chemical_formula_sum 'C56 H49 Ag Cl5 P3'
_chemical_formula_weight 1099.98
_chemical_name_systematic
;
?
;
_space_group_IT_number 14
_symmetry_cell_setting monoclinic
_symmetry_space_group_name_Hall '-P 2yn'
_symmetry_space_group_name_H-M 'P 1 21/n 1'
_atom_sites_solution_hydrogens geom
_atom_sites_solution_primary direct
_atom_sites_solution_secondary difmap
_audit_creation_date 2009-05-06T09:17:05-00:00
_audit_creation_method 'WinGX routine CIF_UPDATE'
_cell_angle_alpha 90
_cell_angle_beta 93.486(2)
_cell_angle_gamma 90
_cell_formula_units_Z 4
_cell_length_a 11.1040(9)
_cell_length_b 22.759(2)
_cell_length_c 20.404(2)
_cell_measurement_reflns_used 9551
_cell_measurement_temperature 150(2)
_cell_measurement_theta_max 35.4
_cell_measurement_theta_min 2.14
_cell_volume 5146.9(8)
_computing_cell_refinement 'Siemens SAINT (Siemens, 1995)'
_computing_data_collection 'Siemens SMART (Siemens, 1995)'
_computing_data_reduction 'xtal ADDREF SORTRF'
_computing_molecular_graphics 'OrtepII (Johnson, C. K. (1976)'
_computing_publication_material 'WinGX Farrugia, L. J. (1999)'
_computing_structure_refinement 'SHELXL-97 (Sheldrick, 2008)'
_computing_structure_solution xtal
_diffrn_ambient_temperature 150(2)
_diffrn_measured_fraction_theta_full 0.989
_diffrn_measured_fraction_theta_max 0.989
_diffrn_measurement_device_type
;
Bruker SMART CCD diffractometer
;
_diffrn_measurement_method '\w scans'
_diffrn_radiation_monochromator graphite
_diffrn_radiation_type MoK\a
_diffrn_radiation_wavelength 0.71073
_diffrn_reflns_av_R_equivalents .047
_diffrn_reflns_av_unetI/netI 0.0482
_diffrn_reflns_limit_h_max 18
_diffrn_reflns_limit_h_min -18
_diffrn_reflns_limit_k_max 38
_diffrn_reflns_limit_k_min -38
_diffrn_reflns_limit_l_max 35
_diffrn_reflns_limit_l_min -35
_diffrn_reflns_number 105264
_diffrn_reflns_theta_full 37.57
_diffrn_reflns_theta_max 37.57
_diffrn_reflns_theta_min 1.34
_diffrn_standards_decay_% 0
_exptl_absorpt_coefficient_mu 0.781
_exptl_absorpt_correction_T_max 0.829
_exptl_absorpt_correction_T_min 0.730
_exptl_absorpt_correction_type multi-scan
_exptl_absorpt_process_details
;
SADABS; Sheldrick, 1996
;
_exptl_crystal_colour colourless
_exptl_crystal_density_diffrn 1.42
_exptl_crystal_density_method 'not measured'
_exptl_crystal_description prism
_exptl_crystal_F_000 2248
_exptl_crystal_size_max 0.42
_exptl_crystal_size_mid 0.35
_exptl_crystal_size_min 0.24
_refine_diff_density_max 1.449
_refine_diff_density_min -0.695
_refine_diff_density_rms 0.104
_refine_ls_extinction_method none
_refine_ls_goodness_of_fit_ref 0.991
_refine_ls_hydrogen_treatment constr
_refine_ls_matrix_type full
_refine_ls_number_parameters 586
_refine_ls_number_reflns 26910
_refine_ls_number_restraints 0
_refine_ls_restrained_S_all 0.991
_refine_ls_R_factor_all 0.0835
_refine_ls_R_factor_gt 0.0433
_refine_ls_shift/su_max 0.001
_refine_ls_shift/su_mean 0
_refine_ls_structure_factor_coef Fsqd
_refine_ls_weighting_details 'calc w=1/[\s^2^(Fo^2^)+(0.0483P)^2^+3.5121P] where P=(Fo^2^+2Fc^2^)/3'
_refine_ls_weighting_scheme calc
_refine_ls_wR_factor_gt 0.0942
_refine_ls_wR_factor_ref 0.1136
_reflns_number_gt 18011
_reflns_number_total 26910
_reflns_threshold_expression I>2\s(I)
_cod_data_source_file b916498g.txt
_cod_data_source_block rh216
_cod_original_sg_symbol_H-M P_1_21/n_1
_cod_database_code 7024395

loop_
_symmetry_equiv_pos_as_xyz
'x, y, z'
'-x+1/2, y+1/2, -z+1/2'
'-x, -y, -z'
'x-1/2, -y-1/2, z-1/2'

loop_
_atom_site_label
_atom_site_type_symbol
_atom_site_fract_x
_atom_site_fract_y
_atom_site_fract_z
_atom_site_U_iso_or_equiv
_atom_site_adp_type
_atom_site_occupancy
_atom_site_symmetry_multiplicity
_atom_site_calc_flag
_atom_site_refinement_flags
Ag1 Ag 0.614369(11) 0.232838(5) 0.030052(6) 0.01769(3) Uani 1 1 d .
Cl1 Cl 0.71719(4) 0.30926(2) 0.11015(2) 0.02682(9) Uani 1 1 d .
P1 P 0.53903(4) 0.308346(19) -0.05194(2) 0.01743(7) Uani 1 1 d .
C111 C 0.44345(16) 0.28169(8) -0.12120(8) 0.0221(3) Uani 1 1 d .
C112 C 0.4710(2) 0.22722(9) -0.14685(10) 0.0335(4) Uani 1 1 d .
H112 H 0.5359 0.205 -0.1271 0.04 Uiso 1 1 calc R
C113 C 0.4046(3) 0.20482(12) -0.20109(12) 0.0444(6) Uani 1 1 d .
H113 H 0.4252 0.1677 -0.2186 0.053 Uiso 1 1 calc R
C114 C 0.3090(2) 0.23615(13) -0.22954(10) 0.0442(6) Uani 1 1 d .
H114 H 0.2632 0.2207 -0.2665 0.053 Uiso 1 1 calc R
C115 C 0.2802(2) 0.29006(13) -0.20407(11) 0.0422(5) Uani 1 1 d .
H115 H 0.2136 0.3115 -0.2233 0.051 Uiso 1 1 calc R
C116 C 0.34762(18) 0.31348(10) -0.15041(9) 0.0312(4) Uani 1 1 d .
H116 H 0.3281 0.3511 -0.1338 0.037 Uiso 1 1 calc R
C121 C 0.44706(15) 0.36276(7) -0.01282(8) 0.0200(3) Uani 1 1 d .
C122 C 0.38756(16) 0.34506(8) 0.04186(9) 0.0232(3) Uani 1 1 d .
H122 H 0.3977 0.306 0.0577 0.028 Uiso 1 1 calc R
C123 C 0.31361(18) 0.38358(9) 0.07358(10) 0.0310(4) Uani 1 1 d .
H123 H 0.2728 0.3707 0.1106 0.037 Uiso 1 1 calc R
C124 C 0.29948(19) 0.44046(10) 0.05137(12) 0.0351(4) Uani 1 1 d .
H124 H 0.2487 0.4669 0.073 0.042 Uiso 1 1 calc R
C125 C 0.3595(2) 0.45915(9) -0.00263(13) 0.0378(5) Uani 1 1 d .
H125 H 0.3502 0.4985 -0.0177 0.045 Uiso 1 1 calc R
C126 C 0.43338(19) 0.42055(8) -0.03468(11) 0.0303(4) Uani 1 1 d .
H126 H 0.4745 0.4336 -0.0715 0.036 Uiso 1 1 calc R
C131 C 0.65010(15) 0.35341(7) -0.09120(8) 0.0198(3) Uani 1 1 d .
C132 C 0.64992(18) 0.36061(9) -0.15914(9) 0.0277(4) Uani 1 1 d .
H132 H 0.592 0.3405 -0.187 0.033 Uiso 1 1 calc R
C133 C 0.7345(2) 0.39718(10) -0.18616(10) 0.0341(4) Uani 1 1 d .
H133 H 0.734 0.402 -0.2324 0.041 Uiso 1 1 calc R
C134 C 0.81903(19) 0.42641(9) -0.14580(11) 0.0322(4) Uani 1 1 d .
H134 H 0.8753 0.4521 -0.1642 0.039 Uiso 1 1 calc R
C135 C 0.82180(18) 0.41819(9) -0.07848(10) 0.0299(4) Uani 1 1 d .
H135 H 0.8812 0.4376 -0.0509 0.036 Uiso 1 1 calc R
C136 C 0.73808(17) 0.38167(8) -0.05102(9) 0.0255(3) Uani 1 1 d .
H136 H 0.7408 0.376 -0.0048 0.031 Uiso 1 1 calc R
P2 P 0.46704(4) 0.174259(19) 0.09049(2) 0.01755(7) Uani 1 1 d .
C211 C 0.53319(15) 0.11681(7) 0.14386(8) 0.0203(3) Uani 1 1 d .
C212 C 0.61031(17) 0.07588(8) 0.11732(9) 0.0270(3) Uani 1 1 d .
H212 H 0.6237 0.0771 0.0718 0.032 Uiso 1 1 calc R
C213 C 0.66751(19) 0.03354(10) 0.15685(11) 0.0328(4) Uani 1 1 d .
H213 H 0.719 0.0056 0.1381 0.039 Uiso 1 1 calc R
C214 C 0.65015(19) 0.03161(10) 0.22318(11) 0.0338(4) Uani 1 1 d .
H214 H 0.6902 0.0027 0.2502 0.041 Uiso 1 1 calc R
C215 C 0.5746(2) 0.07168(10) 0.25012(10) 0.0354(5) Uani 1 1 d .
H215 H 0.5628 0.0704 0.2958 0.042 Uiso 1 1 calc R
C216 C 0.51510(18) 0.11414(9) 0.21085(9) 0.0280(4) Uani 1 1 d .
H216 H 0.4622 0.1413 0.2298 0.034 Uiso 1 1 calc R
C221 C 0.35878(15) 0.13596(7) 0.03467(8) 0.0200(3) Uani 1 1 d .
C222 C 0.33164(18) 0.07655(8) 0.03959(10) 0.0283(4) Uani 1 1 d .
H222 H 0.3684 0.0537 0.0743 0.034 Uiso 1 1 calc R
C223 C 0.2506(2) 0.05050(10) -0.00632(12) 0.0361(5) Uani 1 1 d .
H223 H 0.2337 0.0097 -0.0033 0.043 Uiso 1 1 calc R
C224 C 0.19469(19) 0.08325(10) -0.05612(11) 0.0337(4) Uani 1 1 d .
H224 H 0.1386 0.0652 -0.0869 0.04 Uiso 1 1 calc R
C225 C 0.22039(19) 0.14251(10) -0.06120(10) 0.0329(4) Uani 1 1 d .
H225 H 0.1818 0.1653 -0.0954 0.039 Uiso 1 1 calc R
C226 C 0.30264(18) 0.16861(9) -0.01626(9) 0.0277(4) Uani 1 1 d .
H226 H 0.3209 0.2092 -0.0203 0.033 Uiso 1 1 calc R
C231 C 0.37392(15) 0.21529(7) 0.14523(8) 0.0196(3) Uani 1 1 d .
C232 C 0.25013(16) 0.20601(9) 0.14898(9) 0.0255(3) Uani 1 1 d .
H232 H 0.2101 0.1771 0.1221 0.031 Uiso 1 1 calc R
C233 C 0.18541(19) 0.23914(10) 0.19218(10) 0.0321(4) Uani 1 1 d .
H233 H 0.1011 0.2331 0.1942 0.038 Uiso 1 1 calc R
C234 C 0.2437(2) 0.28085(10) 0.23221(10) 0.0321(4) Uani 1 1 d .
H234 H 0.1993 0.3031 0.2619 0.039 Uiso 1 1 calc R
C235 C 0.3663(2) 0.29018(9) 0.22899(9) 0.0308(4) Uani 1 1 d .
H235 H 0.4062 0.3185 0.2568 0.037 Uiso 1 1 calc R
C236 C 0.43133(18) 0.25807(8) 0.18494(9) 0.0250(3) Uani 1 1 d .
H236 H 0.5151 0.2653 0.1819 0.03 Uiso 1 1 calc R
P3 P 0.79265(4) 0.178148(19) -0.00492(2) 0.01707(7) Uani 1 1 d .
C311 C 0.90818(15) 0.22756(8) -0.03218(9) 0.0222(3) Uani 1 1 d .
C312 C 0.8990(2) 0.25092(9) -0.09556(11) 0.0329(4) Uani 1 1 d .
H312 H 0.8358 0.2385 -0.1259 0.039 Uiso 1 1 calc R
C313 C 0.9822(3) 0.29228(11) -0.11436(14) 0.0495(7) Uani 1 1 d .
H313 H 0.9773 0.3071 -0.1579 0.059 Uiso 1 1 calc R
C314 C 1.0720(3) 0.31188(11) -0.06984(17) 0.0551(8) Uani 1 1 d .
H314 H 1.1279 0.3407 -0.0826 0.066 Uiso 1 1 calc R
C315 C 1.0807(2) 0.28978(12) -0.00715(17) 0.0507(7) Uani 1 1 d .
H315 H 1.1427 0.3033 0.0233 0.061 Uiso 1 1 calc R
C316 C 0.99924(19) 0.24766(10) 0.01199(12) 0.0347(4) Uani 1 1 d .
H316 H 1.0058 0.2325 0.0555 0.042 Uiso 1 1 calc R
C321 C 0.87379(15) 0.13557(8) 0.05954(8) 0.0206(3) Uani 1 1 d .
C322 C 0.86760(18) 0.15461(9) 0.12423(9) 0.0288(4) Uani 1 1 d .
H322 H 0.8207 0.1881 0.1337 0.035 Uiso 1 1 calc R
C323 C 0.9302(2) 0.12450(11) 0.17473(10) 0.0363(5) Uani 1 1 d .
H323 H 0.9262 0.1377 0.2187 0.044 Uiso 1 1 calc R
C324 C 0.9983(2) 0.07538(10) 0.16167(10) 0.0350(4) Uani 1 1 d .
H324 H 1.0405 0.0548 0.1965 0.042 Uiso 1 1 calc R
C325 C 1.0044(2) 0.05645(9) 0.09757(10) 0.0334(4) Uani 1 1 d .
H325 H 1.0509 0.0227 0.0884 0.04 Uiso 1 1 calc R
C326 C 0.94297(18) 0.08643(8) 0.04653(9) 0.0267(3) Uani 1 1 d .
H326 H 0.9482 0.0733 0.0026 0.032 Uiso 1 1 calc R
C331 C 0.76425(16) 0.12643(7) -0.07254(8) 0.0205(3) Uani 1 1 d .
C332 C 0.85059(19) 0.11010(8) -0.11598(9) 0.0263(3) Uani 1 1 d .
H332 H 0.9294 0.1264 -0.1112 0.032 Uiso 1 1 calc R
C333 C 0.8222(2) 0.07022(9) -0.16616(9) 0.0358(5) Uani 1 1 d .
H333 H 0.8816 0.0592 -0.1954 0.043 Uiso 1 1 calc R
C334 C 0.7073(3) 0.04652(9) -0.17348(10) 0.0402(5) Uani 1 1 d .
H334 H 0.6881 0.0193 -0.2078 0.048 Uiso 1 1 calc R
C335 C 0.6203(2) 0.06238(9) -0.13097(11) 0.0379(5) Uani 1 1 d .
H335 H 0.5416 0.046 -0.136 0.045 Uiso 1 1 calc R
C336 C 0.64856(19) 0.10243(8) -0.08083(9) 0.0275(4) Uani 1 1 d .
H336 H 0.5886 0.1135 -0.052 0.033 Uiso 1 1 calc R
Cl11 Cl 0.63245(6) 0.40013(3) 0.26314(3) 0.04831(15) Uani 1 1 d .
Cl12 Cl 0.50980(10) 0.48948(3) 0.18269(3) 0.0660(2) Uani 1 1 d .
C1 C 0.5817(3) 0.42167(12) 0.18302(12) 0.0486(6) Uani 1 1 d .
H1A H 0.6514 0.4238 0.1551 0.058 Uiso 1 1 calc R
H1B H 0.5251 0.3917 0.1641 0.058 Uiso 1 1 calc R
Cl21 Cl 1.05207(6) 0.40911(3) 0.18187(3) 0.04875(15) Uani 1 1 d .
Cl22 Cl 0.88902(7) 0.47403(3) 0.09212(4) 0.05486(17) Uani 1 1 d .
C2 C 0.9638(2) 0.40659(11) 0.10701(13) 0.0432(5) Uani 1 1 d .
H2A H 1.0162 0.398 0.0706 0.052 Uiso 1 1 calc R
H2B H 0.9036 0.3746 0.1087 0.052 Uiso 1 1 calc R

loop_
_atom_site_aniso_label
_atom_site_aniso_U_11
_atom_site_aniso_U_22
_atom_site_aniso_U_33
_atom_site_aniso_U_23
_atom_site_aniso_U_13
_atom_site_aniso_U_12
Ag1 0.01841(5) 0.01779(5) 0.01689(5) 0.00041(4) 0.00133(3) 0.00093(4)
Cl1 0.0353(2) 0.0257(2) 0.01877(16) -0.00327(14) -0.00385(15) -0.00486(16)
P1 0.02015(18) 0.01703(17) 0.01496(16) 0.00087(13) -0.00012(13) 0.00106(14)
C111 0.0229(7) 0.0267(8) 0.0164(6) 0.0008(6) 0.0000(5) -0.0028(6)
C112 0.0420(11) 0.0294(10) 0.0282(9) -0.0063(7) -0.0057(8) 0.0002(8)
C113 0.0591(16) 0.0407(13) 0.0333(11) -0.0151(9) 0.0017(10) -0.0096(11)
C114 0.0429(12) 0.0684(17) 0.0208(8) -0.0064(10) -0.0026(8) -0.0228(12)
C115 0.0311(11) 0.0668(16) 0.0272(9) 0.0007(10) -0.0103(8) -0.0037(10)
C116 0.0262(9) 0.0428(11) 0.0238(8) -0.0003(8) -0.0045(7) 0.0026(8)
C121 0.0195(7) 0.0192(7) 0.0211(7) -0.0004(5) -0.0008(5) 0.0010(5)
C122 0.0246(8) 0.0224(8) 0.0227(7) -0.0010(6) 0.0030(6) 0.0020(6)
C123 0.0281(9) 0.0346(10) 0.0309(9) -0.0066(8) 0.0066(7) 0.0040(8)
C124 0.0281(9) 0.0300(10) 0.0473(12) -0.0129(9) 0.0033(8) 0.0067(8)
C125 0.0362(11) 0.0201(9) 0.0572(14) 0.0000(9) 0.0041(10) 0.0075(8)
C126 0.0321(10) 0.0219(8) 0.0372(10) 0.0057(7) 0.0049(8) 0.0052(7)
C131 0.0213(7) 0.0196(7) 0.0186(6) 0.0020(5) 0.0018(5) 0.0015(6)
C132 0.0282(9) 0.0348(10) 0.0201(7) 0.0036(7) 0.0011(6) -0.0037(7)
C133 0.0357(10) 0.0425(12) 0.0249(8) 0.0082(8) 0.0077(8) -0.0013(9)
C134 0.0327(10) 0.0279(9) 0.0374(10) 0.0048(8) 0.0124(8) -0.0020(8)
C135 0.0277(9) 0.0262(9) 0.0361(10) -0.0030(7) 0.0047(7) -0.0052(7)
C136 0.0274(8) 0.0241(8) 0.0249(8) -0.0009(6) 0.0014(6) -0.0033(7)
P2 0.01889(18) 0.01725(17) 0.01670(16) 0.00081(13) 0.00266(14) -0.00031(14)
C211 0.0199(7) 0.0200(7) 0.0210(7) 0.0021(5) 0.0029(5) -0.0016(6)
C212 0.0287(9) 0.0272(9) 0.0254(8) 0.0030(7) 0.0050(7) 0.0067(7)
C213 0.0312(10) 0.0319(10) 0.0358(10) 0.0055(8) 0.0059(8) 0.0117(8)
C214 0.0306(10) 0.0329(10) 0.0379(10) 0.0141(8) 0.0005(8) 0.0055(8)
C215 0.0398(11) 0.0415(11) 0.0251(9) 0.0126(8) 0.0043(8) 0.0085(9)
C216 0.0312(9) 0.0316(9) 0.0216(7) 0.0055(7) 0.0059(7) 0.0058(7)
C221 0.0204(7) 0.0194(7) 0.0205(7) -0.0013(5) 0.0032(5) -0.0007(5)
C222 0.0302(9) 0.0218(8) 0.0325(9) 0.0001(7) -0.0026(7) -0.0032(7)
C223 0.0361(11) 0.0259(9) 0.0455(12) -0.0093(8) -0.0053(9) -0.0046(8)
C224 0.0285(9) 0.0378(11) 0.0342(10) -0.0142(8) -0.0037(8) 0.0006(8)
C225 0.0295(9) 0.0408(11) 0.0274(9) -0.0014(8) -0.0056(7) 0.0011(8)
C226 0.0299(9) 0.0272(9) 0.0254(8) 0.0016(7) -0.0023(7) -0.0021(7)
C231 0.0223(7) 0.0185(7) 0.0184(6) 0.0019(5) 0.0037(5) 0.0019(6)
C232 0.0219(8) 0.0306(9) 0.0246(8) -0.0006(7) 0.0046(6) 0.0011(7)
C233 0.0255(9) 0.0408(11) 0.0308(9) 0.0010(8) 0.0088(7) 0.0053(8)
C234 0.0399(11) 0.0331(10) 0.0244(8) -0.0003(7) 0.0099(8) 0.0106(8)
C235 0.0426(11) 0.0273(9) 0.0231(8) -0.0052(7) 0.0064(7) -0.0004(8)
C236 0.0293(9) 0.0247(8) 0.0214(7) -0.0025(6) 0.0048(6) -0.0028(6)
P3 0.01697(17) 0.01833(18) 0.01590(16) 0.00003(13) 0.00082(13) 0.00160(14)
C311 0.0198(7) 0.0203(7) 0.0271(8) -0.0005(6) 0.0069(6) 0.0012(6)
C312 0.0435(12) 0.0246(8) 0.0318(9) 0.0036(7) 0.0127(8) 0.0006(8)
C313 0.0681(18) 0.0307(11) 0.0536(15) 0.0100(10) 0.0351(14) -0.0003(11)
C314 0.0478(15) 0.0311(11) 0.091(2) -0.0040(13) 0.0393(15) -0.0115(10)
C315 0.0287(11) 0.0405(13) 0.084(2) -0.0123(13) 0.0119(12) -0.0113(9)
C316 0.0240(9) 0.0349(10) 0.0451(12) -0.0022(9) 0.0016(8) -0.0052(8)
C321 0.0205(7) 0.0220(7) 0.0191(7) 0.0014(5) -0.0014(5) 0.0012(6)
C322 0.0325(9) 0.0329(9) 0.0204(7) -0.0032(7) -0.0030(7) 0.0069(7)
C323 0.0440(12) 0.0435(12) 0.0201(8) 0.0007(8) -0.0069(8) 0.0067(9)
C324 0.0381(11) 0.0374(11) 0.0282(9) 0.0097(8) -0.0086(8) 0.0028(9)
C325 0.0375(11) 0.0291(9) 0.0329(10) 0.0057(8) -0.0046(8) 0.0112(8)
C326 0.0313(9) 0.0262(8) 0.0223(7) 0.0019(6) -0.0016(7) 0.0070(7)
C331 0.0251(8) 0.0186(7) 0.0174(6) 0.0007(5) -0.0023(5) 0.0025(6)
C332 0.0342(9) 0.0241(8) 0.0206(7) -0.0004(6) 0.0019(6) 0.0076(7)
C333 0.0621(15) 0.0254(9) 0.0199(8) -0.0021(7) 0.0020(8) 0.0122(9)
C334 0.0698(16) 0.0227(9) 0.0262(9) -0.0041(7) -0.0140(10) 0.0033(10)
C335 0.0478(13) 0.0262(9) 0.0374(11) 0.0000(8) -0.0148(9) -0.0081(9)
C336 0.0328(9) 0.0237(8) 0.0252(8) 0.0014(6) -0.0052(7) -0.0037(7)
Cl11 0.0553(4) 0.0435(3) 0.0443(3) 0.0031(3) -0.0120(3) 0.0019(3)
Cl12 0.1268(7) 0.0388(3) 0.0319(3) 0.0031(2) 0.0015(4) 0.0216(4)
C1 0.0655(17) 0.0444(14) 0.0347(11) -0.0095(10) -0.0061(11) 0.0147(12)
Cl21 0.0434(3) 0.0542(4) 0.0479(3) 0.0090(3) -0.0030(3) 0.0013(3)
Cl22 0.0639(4) 0.0468(3) 0.0510(4) -0.0089(3) -0.0205(3) 0.0084(3)
C2 0.0395(12) 0.0381(12) 0.0513(14) -0.0123(10) -0.0033(10) -0.0042(10)

loop_
_atom_type_symbol
_atom_type_description
_atom_type_scat_dispersion_real
_atom_type_scat_dispersion_imag
_atom_type_scat_source
C C 0.0033 0.0016 'International Tables Vol C Tables 4.2.6.8 and 6.1.1.4'
H H 0 0 'International Tables Vol C Tables 4.2.6.8 and 6.1.1.4'
Ag Ag -0.8971 1.1015 'International Tables Vol C Tables 4.2.6.8 and 6.1.1.4'
Cl Cl 0.1484 0.1585 'International Tables Vol C Tables 4.2.6.8 and 6.1.1.4'
P P 0.1023 0.0942 'International Tables Vol C Tables 4.2.6.8 and 6.1.1.4'

loop_
_geom_angle_atom_site_label_1
_geom_angle_atom_site_label_2
_geom_angle_atom_site_label_3
_geom_angle
P3 Ag1 P2 115.664(16)
P3 Ag1 P1 113.079(15)
P2 Ag1 P1 119.620(15)
P3 Ag1 Cl1 100.879(16)
P2 Ag1 Cl1 108.824(16)
P1 Ag1 Cl1 94.408(16)
C111 P1 C121 104.56(8)
C111 P1 C131 102.96(8)
C121 P1 C131 102.84(8)
C111 P1 Ag1 116.43(6)
C121 P1 Ag1 110.31(6)
C131 P1 Ag1 118.10(6)
C112 C111 C116 118.93(18)
C112 C111 P1 117.37(15)
C116 C111 P1 123.68(15)
C111 C112 C113 120.7(2)
C111 C112 H112 119.7
C113 C112 H112 119.7
C114 C113 C112 120.3(2)
C114 C113 H113 119.9
C112 C113 H113 119.9
C113 C114 C115 119.5(2)
C113 C114 H114 120.2
C115 C114 H114 120.2
C114 C115 C116 120.7(2)
C114 C115 H115 119.6
C116 C115 H115 119.6
C111 C116 C115 119.9(2)
C111 C116 H116 120.1
C115 C116 H116 120.1
C122 C121 C126 118.83(16)
C122 C121 P1 117.48(13)
C126 C121 P1 123.68(14)
C123 C122 C121 120.98(17)
C123 C122 H122 119.5
C121 C122 H122 119.5
C124 C123 C122 119.93(19)
C124 C123 H123 120
C122 C123 H123 120
C123 C124 C125 119.89(19)
C123 C124 H124 120.1
C125 C124 H124 120.1
C124 C125 C126 120.29(19)
C124 C125 H125 119.9
C126 C125 H125 119.9
C125 C126 C121 120.06(19)
C125 C126 H126 120
C121 C126 H126 120
C136 C131 C132 119.25(16)
C136 C131 P1 117.98(13)
C132 C131 P1 122.77(14)
C133 C132 C131 120.19(18)
C133 C132 H132 119.9
C131 C132 H132 119.9
C134 C133 C132 120.11(18)
C134 C133 H133 119.9
C132 C133 H133 119.9
C133 C134 C135 119.98(18)
C133 C134 H134 120
C135 C134 H134 120
C134 C135 C136 120.36(19)
C134 C135 H135 119.8
C136 C135 H135 119.8
C135 C136 C131 120.06(17)
C135 C136 H136 120
C131 C136 H136 120
C231 P2 C211 102.93(8)
C231 P2 C221 104.48(8)
C211 P2 C221 104.82(8)
C231 P2 Ag1 116.25(6)
C211 P2 Ag1 115.17(5)
C221 P2 Ag1 111.93(5)
C216 C211 C212 118.62(16)
C216 C211 P2 122.59(14)
C212 C211 P2 118.69(13)
C213 C212 C211 120.55(17)
C213 C212 H212 119.7
C211 C212 H212 119.7
C214 C213 C212 120.45(19)
C214 C213 H213 119.8
C212 C213 H213 119.8
C215 C214 C213 119.72(18)
C215 C214 H214 120.1
C213 C214 H214 120.1
C214 C215 C216 120.54(18)
C214 C215 H215 119.7
C216 C215 H215 119.7
C211 C216 C215 120.10(18)
C211 C216 H216 119.9
C215 C216 H216 119.9
C222 C221 C226 118.91(17)
C222 C221 P2 123.81(14)
C226 C221 P2 117.27(13)
C221 C222 C223 119.99(19)
C221 C222 H222 120
C223 C222 H222 120
C224 C223 C222 120.7(2)
C224 C223 H223 119.7
C222 C223 H223 119.7
C223 C224 C225 119.80(19)
C223 C224 H224 120.1
C225 C224 H224 120.1
C224 C225 C226 119.87(19)
C224 C225 H225 120.1
C226 C225 H225 120.1
C225 C226 C221 120.74(18)
C225 C226 H226 119.6
C221 C226 H226 119.6
C236 C231 C232 119.32(16)
C236 C231 P2 117.17(13)
C232 C231 P2 123.52(14)
C233 C232 C231 120.01(18)
C233 C232 H232 120
C231 C232 H232 120
C234 C233 C232 120.21(19)
C234 C233 H233 119.9
C232 C233 H233 119.9
C235 C234 C233 120.16(18)
C235 C234 H234 119.9
C233 C234 H234 119.9
C234 C235 C236 120.00(19)
C234 C235 H235 120
C236 C235 H235 120
C235 C236 C231 120.28(18)
C235 C236 H236 119.9
C231 C236 H236 119.9
C311 P3 C331 105.07(8)
C311 P3 C321 102.83(8)
C331 P3 C321 104.89(8)
C311 P3 Ag1 111.59(6)
C331 P3 Ag1 115.89(6)
C321 P3 Ag1 115.25(6)
C316 C311 C312 118.96(18)
C316 C311 P3 120.26(15)
C312 C311 P3 120.39(15)
C313 C312 C311 120.1(2)
C313 C312 H312 119.9
C311 C312 H312 119.9
C314 C313 C312 120.2(2)
C314 C313 H313 119.9
C312 C313 H313 119.9
C315 C314 C313 120.1(2)
C315 C314 H314 120
C313 C314 H314 120
C314 C315 C316 120.3(3)
C314 C315 H315 119.9
C316 C315 H315 119.9
C311 C316 C315 120.3(2)
C311 C316 H316 119.8
C315 C316 H316 119.8
C326 C321 C322 119.32(16)
C326 C321 P3 122.89(13)
C322 C321 P3 117.78(13)
C323 C322 C321 119.86(18)
C323 C322 H322 120.1
C321 C322 H322 120.1
C322 C323 C324 120.68(19)
C322 C323 H323 119.7
C324 C323 H323 119.7
C325 C324 C323 119.51(18)
C325 C324 H324 120.2
C323 C324 H324 120.2
C324 C325 C326 120.40(19)
C324 C325 H325 119.8
C326 C325 H325 119.8
C325 C326 C321 120.23(18)
C325 C326 H326 119.9
C321 C326 H326 119.9
C336 C331 C332 118.77(17)
C336 C331 P3 117.32(14)
C332 C331 P3 123.91(14)
C333 C332 C331 120.5(2)
C333 C332 H332 119.7
C331 C332 H332 119.7
C332 C333 C334 120.0(2)
C332 C333 H333 120
C334 C333 H333 120
C335 C334 C333 120.26(19)
C335 C334 H334 119.9
C333 C334 H334 119.9
C334 C335 C336 119.8(2)
C334 C335 H335 120.1
C336 C335 H335 120.1
C335 C336 C331 120.6(2)
C335 C336 H336 119.7
C331 C336 H336 119.7
Cl12 C1 Cl11 111.77(14)
Cl12 C1 H1A 109.3
Cl11 C1 H1A 109.3
Cl12 C1 H1B 109.3
Cl11 C1 H1B 109.3
H1A C1 H1B 107.9
Cl22 C2 Cl21 110.61(13)
Cl22 C2 H2A 109.5
Cl21 C2 H2A 109.5
Cl22 C2 H2B 109.5
Cl21 C2 H2B 109.5
H2A C2 H2B 108.1

loop_
_geom_bond_atom_site_label_1
_geom_bond_atom_site_label_2
_geom_bond_distance
Ag1 P3 2.4797(4)
Ag1 P2 2.4940(4)
Ag1 P1 2.5064(5)
Ag1 Cl1 2.6026(5)
P1 C111 1.8190(17)
P1 C121 1.8202(17)
P1 C131 1.8261(17)
C111 C112 1.387(3)
C111 C116 1.391(3)
C112 C113 1.389(3)
C112 H112 0.95
C113 C114 1.377(4)
C113 H113 0.95
C114 C115 1.378(4)
C114 H114 0.95
C115 C116 1.394(3)
C115 H115 0.95
C116 H116 0.95
C121 C122 1.390(2)
C121 C126 1.394(2)
C122 C123 1.388(3)
C122 H122 0.95
C123 C124 1.377(3)
C123 H123 0.95
C124 C125 1.389(3)
C124 H124 0.95
C125 C126 1.392(3)
C125 H125 0.95
C126 H126 0.95
C131 C136 1.394(2)
C131 C132 1.396(2)
C132 C133 1.394(3)
C132 H132 0.95
C133 C134 1.381(3)
C133 H133 0.95
C134 C135 1.385(3)
C134 H134 0.95
C135 C136 1.390(3)
C135 H135 0.95
C136 H136 0.95
P2 C231 1.8245(17)
P2 C211 1.8268(17)
P2 C221 1.8264(17)
C211 C216 1.395(2)
C211 C212 1.397(2)
C212 C213 1.386(3)
C212 H212 0.95
C213 C214 1.379(3)
C213 H213 0.95
C214 C215 1.377(3)
C214 H214 0.95
C215 C216 1.395(3)
C215 H215 0.95
C216 H216 0.95
C221 C222 1.390(2)
C221 C226 1.393(3)
C222 C223 1.391(3)
C222 H222 0.95
C223 C224 1.377(3)
C223 H223 0.95
C224 C225 1.384(3)
C224 H224 0.95
C225 C226 1.388(3)
C225 H225 0.95
C226 H226 0.95
C231 C236 1.396(3)
C231 C232 1.397(2)
C232 C233 1.393(3)
C232 H232 0.95
C233 C234 1.387(3)
C233 H233 0.95
C234 C235 1.384(3)
C234 H234 0.95
C235 C236 1.393(3)
C235 H235 0.95
C236 H236 0.95
P3 C311 1.8184(17)
P3 C331 1.8263(17)
P3 C321 1.8265(17)
C311 C316 1.390(3)
C311 C312 1.396(3)
C312 C313 1.389(3)
C312 H312 0.95
C313 C314 1.382(5)
C313 H313 0.95
C314 C315 1.372(5)
C314 H314 0.95
C315 C316 1.390(3)
C315 H315 0.95
C316 H316 0.95
C321 C326 1.391(2)
C321 C322 1.395(2)
C322 C323 1.388(3)
C322 H322 0.95
C323 C324 1.385(3)
C323 H323 0.95
C324 C325 1.383(3)
C324 H324 0.95
C325 C326 1.389(3)
C325 H325 0.95
C326 H326 0.95
C331 C336 1.397(3)
C331 C332 1.395(2)
C332 C333 1.390(3)
C332 H332 0.95
C333 C334 1.385(4)
C333 H333 0.95
C334 C335 1.385(4)
C334 H334 0.95
C335 C336 1.392(3)
C335 H335 0.95
C336 H336 0.95
Cl11 C1 1.766(3)
Cl12 C1 1.737(3)
C1 H1A 0.99
C1 H1B 0.99
Cl21 C2 1.765(3)
Cl22 C2 1.763(3)
C2 H2A 0.99
C2 H2B 0.99
